data_7016737
loop_
_publ_author_name
'Whalley, Alexandra L.'
'Blake, Alexander J.'
'Collison, David'
'Davies, E. Stephen'
'Disley, Helen J.'
'Helliwell, Madeleine'
'Mabbs, Frank E.'
'McMaster, Jonathan'
'Wilson, Claire'
'Garner, C. David'

_publ_section_title
;
 Synthesis, structure and redox properties of
 bis(cyclopentadienyl)dithiolene complexes of molybdenum and tungsten.
;
_journal_issue 40
_journal_name_full 'Dalton transactions (Cambridge, England : 2003)'
_journal_page_first 10457
_journal_page_last 10472
_journal_paper_doi 10.1039/c1dt10663e
_journal_volume 40
_journal_year 2011
_chemical_formula_moiety 'C18 H16 Mo S2'
_chemical_formula_sum 'C18 H16 Mo S2'
_chemical_formula_weight 392.37
_chemical_name_systematic
;
?
;
_space_group_IT_number 14
_symmetry_cell_setting monoclinic
_symmetry_space_group_name_Hall '-P 2ybc'
_symmetry_space_group_name_H-M 'P 1 21/c 1'
_atom_sites_solution_hydrogens geom
_atom_sites_solution_primary direct
_atom_sites_solution_secondary difmap
_audit_creation_method SHELXL-97
_cell_angle_alpha 90.00
_cell_angle_beta 90.990(2)
_cell_angle_gamma 90.00
_cell_formula_units_Z 4
_cell_length_a 8.8648(8)
_cell_length_b 15.5930(10)
_cell_length_c 10.8010(10)
_cell_measurement_reflns_used 4050
_cell_measurement_temperature 150(2)
_cell_measurement_theta_max 56.5
_cell_measurement_theta_min 4.6
_cell_volume 1492.8(2)
_computing_cell_refinement SMART
_computing_data_collection 'SMART version 5.054 (Bruker, 1998)'
_computing_data_reduction 'SAINT version 6.01 (Bruker, 1999)'
_computing_molecular_graphics 'SHELXTL/PC version 5.03 (Sheldrick, 1994)'
_computing_publication_material SHELXL-97
_computing_structure_refinement 'SHELXL-97 (Sheldrick, 1997)'
_computing_structure_solution 'SHELXS-97 (Sheldrick, 1990)'
_diffrn_ambient_temperature 150(2)
_diffrn_measured_fraction_theta_full 0.995
_diffrn_measured_fraction_theta_max 0.898
_diffrn_measurement_device_type 'Bruker SMART CCD area detector'
_diffrn_measurement_method omega
_diffrn_radiation_monochromator graphite
_diffrn_radiation_source 'fine-focus sealed tube'
_diffrn_radiation_type MoK\a
_diffrn_radiation_wavelength 0.71073
_diffrn_reflns_av_R_equivalents 0.055
_diffrn_reflns_av_sigmaI/netI 0.041
_diffrn_reflns_limit_h_max 11
_diffrn_reflns_limit_h_min -10
_diffrn_reflns_limit_k_max 19
_diffrn_reflns_limit_k_min -19
_diffrn_reflns_limit_l_max 12
_diffrn_reflns_limit_l_min -14
_diffrn_reflns_number 9524
_diffrn_reflns_theta_full 26.00
_diffrn_reflns_theta_max 28.75
_diffrn_reflns_theta_min 2.29
_diffrn_standards_decay_% 0
_exptl_absorpt_coefficient_mu 1.147
_exptl_absorpt_correction_T_max 0.815
_exptl_absorpt_correction_T_min 0.687
_exptl_absorpt_correction_type multi-scan
_exptl_absorpt_process_details 'XPREP (Bruker, 1998)'
_exptl_crystal_colour red
_exptl_crystal_density_diffrn 1.746
_exptl_crystal_density_method 'not measured'
_exptl_crystal_description 'rectangular plate'
_exptl_crystal_F_000 792
_exptl_crystal_size_max 0.27
_exptl_crystal_size_mid 0.18
_exptl_crystal_size_min 0.05
_refine_diff_density_max 0.65
_refine_diff_density_min -0.54
_refine_diff_density_rms 0.08
_refine_ls_extinction_method none
_refine_ls_goodness_of_fit_ref 0.964
_refine_ls_hydrogen_treatment constr
_refine_ls_matrix_type full
_refine_ls_number_parameters 190
_refine_ls_number_reflns 3471
_refine_ls_number_restraints 0
_refine_ls_restrained_S_all 0.964
_refine_ls_R_factor_all 0.0395
_refine_ls_R_factor_gt 0.0279
_refine_ls_shift/su_max 0.001
_refine_ls_shift/su_mean 0.000
_refine_ls_structure_factor_coef Fsqd
_refine_ls_weighting_details 'calc w=1/[\s^2^(Fo^2^)+(0.033P)^2^] where P=(Fo^2^+2Fc^2^)/3'
_refine_ls_weighting_scheme calc
_refine_ls_wR_factor_gt 0.0619
_refine_ls_wR_factor_ref 0.0650
_reflns_number_gt 2774
_reflns_number_total 3612
_reflns_threshold_expression >2sigma(I)
_cod_data_source_file c1dt10663e.txt
_cod_data_source_block 1
_cod_depositor_comments
;
The following automatic conversions were performed:

'_geom_bond_publ_flag' value 'Yes' changed to 'yes' according to
/home/saulius/struct/CIF-dictionaries/cif_core.dic dictionary named
'cif_core.dic' version 2.4.1 from 2010-06-29 (5
times).

'_geom_angle_publ_flag' value 'Yes' changed to 'yes'
according to /home/saulius/struct/CIF-dictionaries/cif_core.dic
dictionary named 'cif_core.dic' version 2.4.1 from 2010-06-29 (5
times).

Automatic conversion script
Id: cif_fix_values 1715 2011-07-08 13:25:40Z adriana 
;
_cod_original_sg_symbol_H-M P2(1)/c
_cod_database_code 7016737

loop_
_symmetry_equiv_pos_as_xyz
'x, y, z'
'-x, y+1/2, -z+1/2'
'-x, -y, -z'
'x, -y-1/2, z-1/2'

loop_
_atom_site_label
_atom_site_type_symbol
_atom_site_fract_x
_atom_site_fract_y
_atom_site_fract_z
_atom_site_U_iso_or_equiv
_atom_site_adp_type
_atom_site_occupancy
_atom_site_symmetry_multiplicity
_atom_site_calc_flag
_atom_site_refinement_flags
Mo Mo 0.44185(2) 0.125299(13) 0.76484(2) 0.01838(7) Uani 1 1 d .
C1C C 0.2170(3) 0.1301(2) 0.6471(3) 0.0403(7) Uani 1 1 d .
H1CA H 0.1695 0.1829 0.6112 0.048 Uiso 1 1 calc R
C2C C 0.3113(3) 0.0743(2) 0.5854(3) 0.0361(7) Uani 1 1 d .
H2CA H 0.3452 0.0806 0.4980 0.043 Uiso 1 1 calc R
C3C C 0.3443(3) 0.00587(18) 0.6640(3) 0.0370(7) Uani 1 1 d .
H3CA H 0.4026 -0.0466 0.6413 0.044 Uiso 1 1 calc R
C4C C 0.2674(3) 0.01829(19) 0.7759(3) 0.0363(7) Uani 1 1 d .
H4CA H 0.2579 -0.0243 0.8444 0.044 Uiso 1 1 calc R
C5C C 0.1861(3) 0.0948(2) 0.7630(3) 0.0386(7) Uani 1 1 d .
H5CA H 0.1112 0.1174 0.8229 0.046 Uiso 1 1 calc R
C6C C 0.3822(4) 0.26784(19) 0.8157(4) 0.0478(9) Uani 1 1 d .
H6CA H 0.3111 0.3059 0.7684 0.057 Uiso 1 1 calc R
C7C C 0.5342(3) 0.26512(16) 0.8027(3) 0.0322(7) Uani 1 1 d .
H7CA H 0.5930 0.3004 0.7430 0.039 Uiso 1 1 calc R
C8C C 0.5953(4) 0.20848(18) 0.8877(3) 0.0422(8) Uani 1 1 d .
H8CA H 0.7054 0.1988 0.9038 0.051 Uiso 1 1 calc R
C9C C 0.4767(6) 0.1767(2) 0.9604(3) 0.0690(14) Uani 1 1 d .
H9CA H 0.4873 0.1420 1.0379 0.083 Uiso 1 1 calc R
C10C C 0.3444(5) 0.2149(2) 0.9143(4) 0.0713(14) Uani 1 1 d .
H10A H 0.2422 0.2099 0.9513 0.086 Uiso 1 1 calc R
S1 S 0.63408(7) 0.13720(4) 0.60675(6) 0.02197(14) Uani 1 1 d .
S2 S 0.61201(7) 0.01460(4) 0.84457(6) 0.02495(15) Uani 1 1 d .
C1 C 0.7733(3) 0.06239(15) 0.6464(2) 0.0218(5) Uani 1 1 d .
H1A H 0.8599 0.0593 0.5960 0.026 Uiso 1 1 calc R
C2 C 0.7659(3) 0.00953(15) 0.7424(2) 0.0220(5) Uani 1 1 d .
C1P C 0.8803(3) -0.05728(15) 0.7689(3) 0.0248(6) Uani 1 1 d .
C2P C 0.9113(3) -0.08461(19) 0.8885(3) 0.0383(7) Uani 1 1 d .
H2PA H 0.8615 -0.0584 0.9559 0.046 Uiso 1 1 calc R
C3P C 1.0146(3) -0.1502(2) 0.9111(3) 0.0500(9) Uani 1 1 d .
H3PA H 1.0354 -0.1679 0.9938 0.060 Uiso 1 1 calc R
C4P C 1.0864(3) -0.18927(18) 0.8156(4) 0.0488(9) Uani 1 1 d .
H4PA H 1.1543 -0.2353 0.8315 0.059 Uiso 1 1 calc R
C5P C 1.0599(3) -0.16175(19) 0.6960(3) 0.0431(8) Uani 1 1 d .
H5PA H 1.1125 -0.1873 0.6296 0.052 Uiso 1 1 calc R
C6P C 0.9573(3) -0.09709(17) 0.6727(3) 0.0321(7) Uani 1 1 d .
H6PA H 0.9385 -0.0792 0.5898 0.039 Uiso 1 1 calc R

loop_
_atom_site_aniso_label
_atom_site_aniso_U_11
_atom_site_aniso_U_22
_atom_site_aniso_U_33
_atom_site_aniso_U_23
_atom_site_aniso_U_13
_atom_site_aniso_U_12
Mo 0.02069(12) 0.01557(11) 0.01887(12) -0.00182(8) 0.00009(8) -0.00011(8)
C1C 0.0356(16) 0.0462(18) 0.0386(18) 0.0009(15) -0.0166(14) 0.0067(14)
C2C 0.0295(15) 0.0560(19) 0.0223(15) -0.0101(14) -0.0074(12) -0.0101(14)
C3C 0.0354(16) 0.0286(15) 0.0467(19) -0.0174(14) -0.0074(14) -0.0092(12)
C4C 0.0297(15) 0.0388(16) 0.0403(18) 0.0044(14) -0.0023(13) -0.0182(13)
C5C 0.0193(14) 0.061(2) 0.0355(18) -0.0117(15) -0.0004(12) 0.0023(13)
C6C 0.0427(19) 0.0234(15) 0.077(3) -0.0210(16) -0.0082(18) 0.0098(14)
C7C 0.0456(18) 0.0162(13) 0.0352(17) -0.0061(11) 0.0098(13) -0.0042(12)
C8C 0.0462(18) 0.0240(15) 0.055(2) -0.0139(14) -0.0241(16) -0.0049(13)
C9C 0.165(5) 0.0273(18) 0.0150(16) -0.0069(13) 0.011(2) -0.028(2)
C10C 0.071(3) 0.046(2) 0.099(3) -0.048(2) 0.058(3) -0.028(2)
S1 0.0252(3) 0.0203(3) 0.0205(3) 0.0017(2) 0.0013(2) -0.0001(2)
S2 0.0232(3) 0.0253(3) 0.0264(4) 0.0079(3) 0.0034(3) 0.0032(3)
C1 0.0183(12) 0.0233(12) 0.0238(14) -0.0019(10) 0.0006(10) -0.0007(10)
C2 0.0174(12) 0.0222(12) 0.0264(14) -0.0040(11) -0.0021(10) -0.0016(10)
C1P 0.0175(12) 0.0205(12) 0.0364(16) 0.0027(11) -0.0014(11) -0.0040(10)
C2P 0.0227(14) 0.0458(18) 0.047(2) 0.0184(15) 0.0088(13) 0.0061(13)
C3P 0.0300(16) 0.055(2) 0.065(2) 0.0374(18) 0.0114(16) 0.0124(15)
C4P 0.0253(16) 0.0279(16) 0.093(3) 0.0171(18) 0.0076(17) 0.0065(13)
C5P 0.0249(15) 0.0299(16) 0.075(3) -0.0117(16) 0.0008(15) 0.0029(12)
C6P 0.0213(14) 0.0310(14) 0.0440(18) -0.0092(13) -0.0043(12) -0.0013(11)

loop_
_atom_type_symbol
_atom_type_description
_atom_type_scat_dispersion_real
_atom_type_scat_dispersion_imag
_atom_type_scat_source
C C 0.0033 0.0016 'International Tables Vol C Tables 4.2.6.8 and 6.1.1.4'
H H 0.0000 0.0000 'International Tables Vol C Tables 4.2.6.8 and 6.1.1.4'
S S 0.1246 0.1234 'International Tables Vol C Tables 4.2.6.8 and 6.1.1.4'
Mo Mo -1.6832 0.6857 'International Tables Vol C Tables 4.2.6.8 and 6.1.1.4'

loop_
_geom_angle_atom_site_label_1
_geom_angle_atom_site_label_2
_geom_angle_atom_site_label_3
_geom_angle
_geom_angle_publ_flag
C9C Mo C4C 106.91(13) ?
C9C Mo C8C 36.07(13) ?
C4C Mo C8C 141.44(12) ?
C9C Mo C10C 35.47(15) ?
C4C Mo C10C 98.26(12) ?
C8C Mo C10C 58.54(13) ?
C9C Mo C5C 101.40(15) ?
C4C Mo C5C 35.43(11) ?
C8C Mo C5C 133.93(12) ?
C10C Mo C5C 75.70(13) ?
C9C Mo C3C 139.74(11) ?
C4C Mo C3C 35.73(10) ?
C8C Mo C3C 160.37(11) ?
C10C Mo C3C 132.25(12) ?
C5C Mo C3C 58.22(11) ?
C9C Mo C1C 126.30(16) ?
C4C Mo C1C 58.73(11) ?
C8C Mo C1C 141.94(11) ?
C10C Mo C1C 92.01(15) ?
C5C Mo C1C 34.90(11) ?
C3C Mo C1C 57.60(11) ?
C9C Mo C6C 58.50(13) ?
C4C Mo C6C 121.61(11) ?
C8C Mo C6C 57.48(11) ?
C10C Mo C6C 34.74(13) ?
C5C Mo C6C 88.41(11) ?
C3C Mo C6C 141.78(11) ?
C1C Mo C6C 84.51(11) ?
C9C Mo C7C 58.20(11) ?
C4C Mo C7C 154.16(11) ?
C8C Mo C7C 34.44(10) ?
C10C Mo C7C 56.94(11) ?
C5C Mo C7C 121.83(10) ?
C3C Mo C7C 161.54(11) ?
C1C Mo C7C 110.67(10) ?
C6C Mo C7C 33.48(10) ?
C9C Mo C2C 158.61(15) ?
C4C Mo C2C 58.45(11) ?
C8C Mo C2C 159.88(12) ?
C10C Mo C2C 126.05(15) ?
C5C Mo C2C 57.42(10) ?
C3C Mo C2C 34.47(10) ?
C1C Mo C2C 34.09(10) ?
C6C Mo C2C 113.46(11) ?
C7C Mo C2C 127.74(11) ?
C9C Mo S2 81.29(12) ?
C4C Mo S2 83.09(8) ?
C8C Mo S2 80.71(8) ?
C10C Mo S2 114.64(14) ?
C5C Mo S2 117.19(8) ?
C3C Mo S2 79.68(8) ?
C1C Mo S2 136.71(8) ?
C6C Mo S2 136.58(9) ?
C7C Mo S2 112.44(7) ?
C2C Mo S2 109.92(8) ?
C9C Mo S1 122.52(12) ?
C4C Mo S1 125.09(8) ?
C8C Mo S1 86.98(9) ?
C10C Mo S1 135.73(9) ?
C5C Mo S1 134.81(8) ?
C3C Mo S1 89.53(8) ?
C1C Mo S1 102.43(8) ?
C6C Mo S1 104.71(10) ?
C7C Mo S1 78.85(7) ?
C2C Mo S1 77.93(7) ?
S1 Mo S2 82.29(2) yes
C2C C1C C5C 108.2(3) ?
C2C C1C Mo 74.14(15) ?
C5C C1C Mo 71.32(16) ?
C1C C2C C3C 108.0(3) ?
C1C C2C Mo 71.77(16) ?
C3C C2C Mo 70.41(15) ?
C2C C3C C4C 108.5(3) ?
C2C C3C Mo 75.13(16) ?
C4C C3C Mo 70.68(15) ?
C5C C4C C3C 106.7(3) ?
C5C C4C Mo 73.70(16) ?
C3C C4C Mo 73.59(15) ?
C4C C5C C1C 108.5(3) ?
C4C C5C Mo 70.87(15) ?
C1C C5C Mo 73.78(17) ?
C7C C6C C10C 108.2(3) ?
C7C C6C Mo 73.68(15) ?
C10C C6C Mo 71.11(18) ?
C6C C7C C8C 109.3(3) ?
C6C C7C Mo 72.85(16) ?
C8C C7C Mo 69.81(15) ?
C7C C8C C9C 107.9(3) ?
C7C C8C Mo 75.75(16) ?
C9C C8C Mo 71.51(17) ?
C10C C9C C8C 106.3(3) ?
C10C C9C Mo 73.7(2) ?
C8C C9C Mo 72.42(17) ?
C6C C10C C9C 108.2(3) ?
C6C C10C Mo 74.15(19) ?
C9C C10C Mo 70.80(18) ?
Mo S1 C1 106.06(9) yes
Mo S2 C2 106.85(8) yes
S1 C1 C2 124.2(2) yes
C1 C2 C1P 123.1(2) ?
C1 C2 S2 120.55(19) yes
C1P C2 S2 116.38(19) ?
C2P C1P C6P 117.7(3) ?
C2P C1P C2 121.5(2) ?
C6P C1P C2 120.8(2) ?
C1P C2P C3P 120.6(3) ?
C4P C3P C2P 120.7(3) ?
C3P C4P C5P 119.7(3) ?
C4P C5P C6P 120.0(3) ?
C5P C6P C1P 121.2(3) ?

loop_
_geom_bond_atom_site_label_1
_geom_bond_atom_site_label_2
_geom_bond_distance
_geom_bond_publ_flag
Mo C9C 2.276(3) ?
Mo C4C 2.280(3) ?
Mo C8C 2.287(3) ?
Mo C10C 2.313(3) ?
Mo C5C 2.316(3) ?
Mo C3C 2.317(3) ?
Mo C1C 2.347(3) ?
Mo C6C 2.352(3) ?
Mo C7C 2.362(3) ?
Mo C2C 2.377(3) ?
Mo S1 2.4402(7) yes
Mo S2 2.4397(7) yes
C1C C2C 1.385(4) ?
C1C C5C 1.399(4) ?
C2C C3C 1.392(4) ?
C3C C4C 1.411(4) ?
C4C C5C 1.399(4) ?
C6C C7C 1.358(4) ?
C6C C10C 1.393(5) ?
C7C C8C 1.378(4) ?
C8C C9C 1.413(5) ?
C9C C10C 1.398(6) ?
S1 C1 1.746(2) yes
S2 C2 1.771(3) yes
C1 C2 1.327(3) yes
C2 C1P 1.478(3) ?
C1P C2P 1.384(4) ?
C1P C6P 1.398(4) ?
C2P C3P 1.392(4) ?
C3P C4P 1.365(5) ?
C4P C5P 1.377(5) ?
C5P C6P 1.378(4) ?
